data_2243976
loop_
_publ_author_name
'Tarlton, Michael L.'
'Kelley, Steven P.'
'Walensky, Justin R.'

_publ_section_title
;
 Crystal structures of metallocene complexes with uranium--germanium bonds
;
_journal_coeditor_code VM2256
_journal_issue 12
_journal_name_full 'Acta Crystallographica Section E'
_journal_page_first 1258
_journal_page_last 1262
_journal_paper_doi 10.1107/S2056989021011269
_journal_volume 77
_journal_year 2021
_chemical_formula_iupac '[Ge U (C10 H15)2 (C8 H3 F6)2 H I]'
_chemical_formula_moiety 'C36 H37 F12 Ge I U'
_chemical_formula_sum 'C36 H37 F12 Ge I U'
_chemical_formula_weight 1135.17
_chemical_name_systematic
Bis[3,5-bis(trifluoromethyl)phenyl-2\k<i>C</i>^1^](hydrido-2\k<i>H</i>)(iodido-1\k<i>I</i>)bis[1,1(\h^5^)-pentamethylcyclopentadienyl]germaniumuranium(<i>Ge</i>---<i>U</i>)
_space_group_crystal_system monoclinic
_space_group_IT_number 15
_space_group_name_Hall '-C 2yc'
_space_group_name_H-M_alt 'C 1 2/c 1'
_atom_sites_solution_hydrogens mixed
_atom_sites_solution_primary dual
_atom_sites_solution_secondary difmap
_audit_creation_method
;
Olex2 1.2
(compiled 2018.05.29 svn.r3508 for OlexSys, GUI svn.r5506)
;
_cell_angle_alpha 90
_cell_angle_beta 109.727(3)
_cell_angle_gamma 90
_cell_formula_units_Z 8
_cell_length_a 23.647(2)
_cell_length_b 21.123(2)
_cell_length_c 16.8132(18)
_cell_measurement_reflns_used 9630
_cell_measurement_temperature 100.0
_cell_measurement_theta_max 27.53
_cell_measurement_theta_min 2.32
_cell_volume 7905.2(13)
_computing_cell_refinement
;
APEX3 and SAINT Bruker, 2015)
;
_computing_data_collection
;
APEX3 (Bruker, 2015)
;
_computing_data_reduction
;
APEX3 and SAINT (Bruker, 2015)
;
_computing_molecular_graphics
;
<i>OLEX2</i> (Dolomanov <i>et al.</i>,  2009)
;
_computing_publication_material
;
<i>OLEX2</i> (Dolomanov <i>et al.</i>,  2009)
;
_computing_structure_refinement
;
ShelXL (Sheldrick, 2015b)
;
_computing_structure_solution
;
ShelXT (Sheldrick, 2015a)
;
_diffrn_ambient_temperature 100.0
_diffrn_measured_fraction_theta_full 0.999
_diffrn_measured_fraction_theta_max 0.995
_diffrn_measurement_device_type 'Bruker VENTURE CMOS area detector'
_diffrn_measurement_method 'shutterless omega and phi scans'
_diffrn_radiation_monochromator 'mirror optics'
_diffrn_radiation_type MoK\a
_diffrn_radiation_wavelength 0.71073
_diffrn_reflns_av_R_equivalents 0.0759
_diffrn_reflns_av_unetI/netI 0.0338
_diffrn_reflns_limit_h_max 30
_diffrn_reflns_limit_h_min -30
_diffrn_reflns_limit_k_max 27
_diffrn_reflns_limit_k_min -27
_diffrn_reflns_limit_l_max 21
_diffrn_reflns_limit_l_min -21
_diffrn_reflns_number 103146
_diffrn_reflns_theta_full 25.242
_diffrn_reflns_theta_max 27.567
_diffrn_reflns_theta_min 2.054
_diffrn_source 'Incoatec IMuS microfocus Mo tube'
_diffrn_standards_number 0
_exptl_absorpt_coefficient_mu 5.714
_exptl_absorpt_correction_T_max 0.5629
_exptl_absorpt_correction_T_min 0.1364
_exptl_absorpt_correction_type multi-scan
_exptl_absorpt_process_details
;
(<i>AXScale</i>; Bruker, 2015
;
_exptl_crystal_colour 'clear dark red'
_exptl_crystal_density_diffrn 1.908
_exptl_crystal_description block
_exptl_crystal_F_000 4304
_exptl_crystal_size_max 0.64
_exptl_crystal_size_mid 0.625
_exptl_crystal_size_min 0.525
_refine_diff_density_max 2.634
_refine_diff_density_min -1.998
_refine_ls_extinction_method none
_refine_ls_goodness_of_fit_ref 1.035
_refine_ls_hydrogen_treatment mixed
_refine_ls_matrix_type full
_refine_ls_number_parameters 483
_refine_ls_number_reflns 9105
_refine_ls_number_restraints 24
_refine_ls_restrained_S_all 1.041
_refine_ls_R_factor_all 0.0579
_refine_ls_R_factor_gt 0.0449
_refine_ls_shift/su_max 0.001
_refine_ls_shift/su_mean 0.000
_refine_ls_structure_factor_coef Fsqd
_refine_ls_weighting_details 'w=1/[\s^2^(Fo^2^)+(0.0386P)^2^+173.3198P] where P=(Fo^2^+2Fc^2^)/3'
_refine_ls_weighting_scheme calc
_refine_ls_wR_factor_gt 0.1022
_refine_ls_wR_factor_ref 0.1120
_reflns_number_gt 7700
_reflns_number_total 9105
_reflns_threshold_expression 'I > 2\s(I)'
_cod_data_source_file vm2256sup1.cif
_cod_data_source_block 1
_cod_original_cell_volume 7905.1(14)
_cod_database_code 2243976
_shelx_space_group_comment
;
The symmetry employed for this shelxl refinement is uniquely defined
by the following loop, which should always be used as a source of
symmetry information in preference to the above space-group names.
They are only intended as comments.
;
_shelx_estimated_absorpt_t_min 0.121
_shelx_estimated_absorpt_t_max 0.153

loop_
_space_group_symop_operation_xyz
'x, y, z'
'-x, y, -z+1/2'
'x+1/2, y+1/2, z'
'-x+1/2, y+1/2, -z+1/2'
'-x, -y, -z'
'x, -y, z-1/2'
'-x+1/2, -y+1/2, -z'
'x+1/2, -y+1/2, z-1/2'

loop_
_atom_site_type_symbol
_atom_site_label
_atom_site_fract_x
_atom_site_fract_y
_atom_site_fract_z
_atom_site_U_iso_or_equiv
_atom_site_adp_type
_atom_site_calc_flag
_atom_site_occupancy
_atom_site_disorder_assembly
_atom_site_disorder_group
U U1 0.18303(2) 0.40289(2) 0.22613(2) 0.02210(7) Uani d 1 . .
I I1 0.19437(2) 0.46585(3) 0.07554(3) 0.04105(13) Uani d 1 . .
Ge Ge1 0.23147(3) 0.52325(3) 0.32511(4) 0.02585(15) Uani d 1 . .
H H1 0.246(4) 0.520(4) 0.426(5) 0.039 Uiso d 1 . .
F F1A 0.4365(6) 0.6046(11) 0.5595(9) 0.109(4) Uani d 0.464(8) A 2
F F1 0.4744(9) 0.5657(7) 0.5371(13) 0.110(7) Uani d 0.536(8) A 1
F F2A 0.5027(9) 0.5735(9) 0.5113(16) 0.110(7) Uani d 0.464(8) A 2
F F2 0.4384(7) 0.6600(7) 0.5192(10) 0.109(5) Uani d 0.536(8) A 1
F F3A 0.4751(10) 0.6698(7) 0.5007(12) 0.109(5) Uani d 0.464(8) A 2
F F3 0.5061(5) 0.6352(9) 0.4725(8) 0.109(4) Uani d 0.536(8) A 1
F F4 0.4282(4) 0.6384(4) 0.1750(7) 0.129(4) Uani d 1 . .
F F5 0.3490(4) 0.5935(8) 0.1099(6) 0.190(7) Uani d 1 . .
F F6 0.4288(5) 0.5425(4) 0.1679(7) 0.137(4) Uani d 1 . .
F F7 0.1194(3) 0.7214(5) 0.4377(4) 0.117(3) Uani d 1 . .
F F8 0.0405(3) 0.6758(3) 0.3649(5) 0.087(2) Uani d 1 . .
F F9 0.0577(3) 0.7667(3) 0.3300(4) 0.0722(17) Uani d 1 . .
F F10 0.1741(2) 0.6968(3) 0.0655(3) 0.0534(12) Uani d 1 . .
F F11 0.1048(3) 0.7579(3) 0.0734(3) 0.0630(14) Uani d 1 . .
F F12 0.0850(3) 0.6622(3) 0.0332(3) 0.0694(17) Uani d 1 . .
C C1 0.0722(3) 0.3493(3) 0.1721(4) 0.0279(13) Uani d 1 . .
C C2 0.0639(3) 0.4093(3) 0.1313(4) 0.0285(13) Uani d 1 . .
C C3 0.0723(2) 0.4567(3) 0.1946(4) 0.0252(13) Uani d 1 . .
C C4 0.0858(3) 0.4259(3) 0.2733(4) 0.0276(13) Uani d 1 . .
C C5 0.0854(3) 0.3593(3) 0.2592(4) 0.0284(13) Uani d 1 . .
C C6 0.0613(3) 0.2873(3) 0.1245(5) 0.0399(17) Uani d 1 . .
H H6A 0.063316 0.252425 0.163798 0.060 Uiso calc 1 . .
H H6B 0.091982 0.281264 0.097991 0.060 Uiso calc 1 . .
H H6C 0.021438 0.288026 0.080787 0.060 Uiso calc 1 . .
C C7 0.0410(3) 0.4208(4) 0.0382(5) 0.0377(16) Uani d 1 . .
H H7A -0.003004 0.419826 0.017583 0.056 Uiso calc 1 . .
H H7B 0.056238 0.387892 0.009666 0.056 Uiso calc 1 . .
H H7C 0.054762 0.462383 0.026230 0.056 Uiso calc 1 . .
C C8 0.0588(3) 0.5254(3) 0.1753(5) 0.0340(15) Uani d 1 . .
H H8A 0.015918 0.530556 0.143154 0.051 Uiso calc 1 . .
H H8B 0.082587 0.541203 0.141780 0.051 Uiso calc 1 . .
H H8C 0.068911 0.549283 0.228180 0.051 Uiso calc 1 . .
C C9 0.0943(3) 0.4553(4) 0.3573(5) 0.0394(17) Uani d 1 . .
H H9A 0.097478 0.501394 0.353127 0.059 Uiso calc 1 . .
H H9B 0.131085 0.438836 0.399139 0.059 Uiso calc 1 . .
H H9C 0.059806 0.445118 0.374915 0.059 Uiso calc 1 . .
C C10 0.0858(3) 0.3111(4) 0.3250(5) 0.0396(17) Uani d 1 . .
H H10A 0.048729 0.314808 0.338548 0.059 Uiso calc 1 . .
H H10B 0.120489 0.318517 0.376143 0.059 Uiso calc 1 . .
H H10C 0.088414 0.268562 0.303315 0.059 Uiso calc 1 . .
C C11 0.2315(3) 0.2881(3) 0.2742(5) 0.0392(17) Uani d 1 . .
C C12 0.2580(3) 0.3278(3) 0.3464(5) 0.0351(15) Uani d 1 . .
C C13 0.2977(3) 0.3702(3) 0.3269(5) 0.0320(15) Uani d 1 . .
C C14 0.2950(3) 0.3581(4) 0.2433(5) 0.0387(17) Uani d 1 . .
C C15 0.2536(3) 0.3084(4) 0.2096(5) 0.0398(17) Uani d 1 . .
C C16 0.1953(3) 0.2293(4) 0.2722(7) 0.053(2) Uani d 1 . .
H H16A 0.163938 0.225434 0.216741 0.079 Uiso calc 1 . .
H H16B 0.176690 0.231989 0.316107 0.079 Uiso calc 1 . .
H H16C 0.221698 0.192246 0.282553 0.079 Uiso calc 1 . .
C C17 0.2496(4) 0.3238(4) 0.4304(5) 0.050(2) Uani d 1 . .
H H17A 0.288641 0.317533 0.474717 0.075 Uiso calc 1 . .
H H17B 0.223126 0.288127 0.430502 0.075 Uiso calc 1 . .
H H17C 0.231464 0.363186 0.441232 0.075 Uiso calc 1 . .
C C18 0.3429(3) 0.4092(4) 0.3919(6) 0.049(2) Uani d 1 . .
H H18A 0.322576 0.434577 0.423024 0.073 Uiso calc 1 . .
H H18B 0.363414 0.437359 0.364152 0.073 Uiso calc 1 . .
H H18C 0.372367 0.381303 0.431330 0.073 Uiso calc 1 . .
C C19 0.3359(4) 0.3871(5) 0.2017(7) 0.062(3) Uani d 1 . .
H H19A 0.338664 0.432828 0.212015 0.093 Uiso calc 1 . .
H H19B 0.319838 0.379129 0.140729 0.093 Uiso calc 1 . .
H H19C 0.376000 0.368182 0.225204 0.093 Uiso calc 1 . .
C C20 0.2392(4) 0.2778(5) 0.1243(6) 0.060(3) Uani d 1 . .
H H20A 0.258735 0.301474 0.090570 0.089 Uiso calc 1 . .
H H20B 0.195631 0.277903 0.095305 0.089 Uiso calc 1 . .
H H20C 0.253939 0.234074 0.131298 0.089 Uiso calc 1 . .
C C21 0.3109(3) 0.5558(3) 0.3272(5) 0.0298(14) Uani d 1 . .
C C22 0.3540(3) 0.5740(4) 0.4035(5) 0.0409(17) Uani d 1 . .
H H22 0.344913 0.571929 0.454317 0.049 Uiso calc 1 . .
C C23 0.4105(3) 0.5953(4) 0.4056(7) 0.049(2) Uani d 1 . .
C C24 0.4240(3) 0.6000(4) 0.3321(7) 0.056(3) Uani d 1 . .
H H24 0.462479 0.614503 0.333896 0.067 Uiso calc 1 . .
C C25 0.3812(3) 0.5835(4) 0.2557(6) 0.049(2) Uani d 1 . .
C C26 0.3249(3) 0.5609(3) 0.2540(5) 0.0378(16) Uani d 1 . .
H H26 0.295972 0.548802 0.201613 0.045 Uiso calc 1 . .
C C27 0.4564(4) 0.6116(4) 0.4879(7) 0.075(4) Uani d 1 . .
C C28 0.3955(4) 0.5882(5) 0.1769(8) 0.067(3) Uani d 1 . .
C C29 0.1829(3) 0.6014(3) 0.2877(4) 0.0241(12) Uani d 1 . .
C C30 0.1740(3) 0.6265(3) 0.2080(4) 0.0271(13) Uani d 1 . .
H H30 0.193921 0.607524 0.173506 0.033 Uiso calc 1 . .
C C31 0.1371(3) 0.6781(3) 0.1772(4) 0.0273(13) Uani d 1 . .
C C32 0.1080(3) 0.7072(3) 0.2261(4) 0.0314(14) Uani d 1 . .
H H32 0.082281 0.742376 0.205070 0.038 Uiso calc 1 . .
C C33 0.1171(3) 0.6837(3) 0.3066(5) 0.0318(14) Uani d 1 . .
C C34 0.1543(3) 0.6318(3) 0.3374(4) 0.0291(13) Uani d 1 . .
H H34 0.160344 0.616920 0.393001 0.035 Uiso calc 1 . .
C C35 0.1250(3) 0.6995(3) 0.0884(5) 0.0351(15) Uani d 1 . .
C C36 0.0855(4) 0.7132(4) 0.3606(5) 0.048(2) Uani d 1 . .

loop_
_atom_site_aniso_label
_atom_site_aniso_U_11
_atom_site_aniso_U_22
_atom_site_aniso_U_33
_atom_site_aniso_U_12
_atom_site_aniso_U_13
_atom_site_aniso_U_23
U1 0.01205(11) 0.02461(12) 0.02617(13) 0.00298(8) 0.00192(8) 0.00320(9)
I1 0.0379(3) 0.0551(3) 0.0289(2) 0.0017(2) 0.00962(19) 0.0068(2)
Ge1 0.0192(3) 0.0290(3) 0.0281(3) -0.0005(2) 0.0064(3) 0.0019(3)
F1A 0.052(5) 0.174(14) 0.077(7) -0.054(7) -0.008(5) -0.034(8)
F1 0.105(16) 0.094(8) 0.081(13) 0.008(10) -0.032(10) -0.004(7)
F2A 0.105(16) 0.094(8) 0.081(13) 0.008(10) -0.032(10) -0.004(7)
F2 0.126(15) 0.090(8) 0.080(9) -0.032(9) -0.007(10) -0.034(7)
F3A 0.126(15) 0.090(8) 0.080(9) -0.032(9) -0.007(10) -0.034(7)
F3 0.052(5) 0.174(14) 0.077(7) -0.054(7) -0.008(5) -0.034(8)
F4 0.155(8) 0.091(5) 0.198(10) -0.015(5) 0.134(8) 0.022(6)
F5 0.074(6) 0.43(2) 0.077(6) -0.021(8) 0.043(5) 0.056(9)
F6 0.210(11) 0.092(6) 0.172(9) 0.036(6) 0.149(9) 0.006(6)
F7 0.087(5) 0.207(9) 0.042(3) 0.078(5) 0.002(3) -0.042(4)
F8 0.079(4) 0.100(5) 0.114(5) 0.016(4) 0.073(4) 0.013(4)
F9 0.091(4) 0.065(4) 0.074(4) 0.043(3) 0.045(3) 0.008(3)
F10 0.045(3) 0.079(4) 0.039(3) -0.005(2) 0.018(2) 0.013(2)
F11 0.078(4) 0.053(3) 0.055(3) 0.016(3) 0.019(3) 0.024(2)
F12 0.069(4) 0.084(4) 0.034(3) -0.047(3) -0.010(2) 0.002(2)
C1 0.015(3) 0.024(3) 0.041(4) -0.002(2) 0.004(3) 0.000(3)
C2 0.014(3) 0.034(3) 0.032(3) 0.001(2) 0.002(2) 0.001(3)
C3 0.006(2) 0.028(3) 0.035(3) 0.001(2) -0.003(2) 0.001(3)
C4 0.010(3) 0.037(3) 0.035(3) 0.007(2) 0.006(2) 0.000(3)
C5 0.012(3) 0.036(3) 0.035(4) -0.004(2) 0.005(2) 0.006(3)
C6 0.026(3) 0.033(4) 0.053(5) 0.002(3) 0.003(3) -0.005(3)
C7 0.025(3) 0.044(4) 0.032(4) 0.002(3) -0.006(3) 0.002(3)
C8 0.018(3) 0.026(3) 0.048(4) -0.001(2) -0.002(3) 0.000(3)
C9 0.027(3) 0.055(5) 0.037(4) 0.000(3) 0.012(3) -0.011(3)
C10 0.029(4) 0.045(4) 0.046(4) 0.000(3) 0.014(3) 0.012(3)
C11 0.023(3) 0.027(3) 0.059(5) 0.002(3) 0.002(3) -0.002(3)
C12 0.029(3) 0.025(3) 0.045(4) 0.006(3) 0.005(3) 0.009(3)
C13 0.014(3) 0.027(3) 0.047(4) 0.009(2) -0.001(3) 0.008(3)
C14 0.018(3) 0.042(4) 0.057(5) 0.011(3) 0.013(3) 0.009(3)
C15 0.022(3) 0.042(4) 0.051(4) 0.016(3) 0.006(3) -0.005(3)
C16 0.029(4) 0.028(4) 0.092(7) 0.008(3) 0.007(4) 0.008(4)
C17 0.045(5) 0.056(5) 0.041(4) 0.013(4) 0.005(4) 0.016(4)
C18 0.022(3) 0.037(4) 0.065(6) 0.005(3) -0.015(3) 0.006(4)
C19 0.035(4) 0.072(6) 0.087(7) 0.018(4) 0.032(5) 0.023(5)
C20 0.051(5) 0.063(6) 0.059(6) 0.022(4) 0.010(4) -0.018(5)
C21 0.016(3) 0.025(3) 0.042(4) 0.002(2) 0.001(3) 0.000(3)
C22 0.028(4) 0.034(4) 0.050(5) 0.003(3) -0.001(3) -0.003(3)
C23 0.018(3) 0.035(4) 0.081(7) 0.000(3) -0.002(4) -0.007(4)
C24 0.017(3) 0.044(5) 0.102(8) -0.001(3) 0.013(4) 0.001(5)
C25 0.024(4) 0.046(5) 0.080(6) 0.007(3) 0.022(4) 0.011(4)
C26 0.020(3) 0.032(4) 0.061(5) 0.004(3) 0.013(3) 0.002(3)
C27 0.034(5) 0.054(6) 0.113(10) -0.010(4) -0.006(5) -0.024(6)
C28 0.043(5) 0.071(7) 0.099(9) -0.001(5) 0.044(6) 0.009(6)
C29 0.015(3) 0.025(3) 0.033(3) -0.002(2) 0.008(2) -0.003(2)
C30 0.020(3) 0.030(3) 0.033(3) -0.008(2) 0.010(3) -0.003(3)
C31 0.020(3) 0.031(3) 0.027(3) -0.010(2) 0.003(2) -0.001(2)
C32 0.019(3) 0.033(3) 0.037(4) -0.002(3) 0.002(3) -0.001(3)
C33 0.024(3) 0.031(3) 0.038(4) -0.002(3) 0.008(3) -0.003(3)
C34 0.023(3) 0.034(3) 0.029(3) -0.003(3) 0.007(3) 0.002(3)
C35 0.031(4) 0.035(4) 0.036(4) -0.008(3) 0.006(3) 0.009(3)
C36 0.043(4) 0.064(5) 0.045(5) 0.012(4) 0.024(4) 0.003(4)

loop_
_atom_type_symbol
_atom_type_description
_atom_type_scat_dispersion_real
_atom_type_scat_dispersion_imag
_atom_type_scat_source
C C 0.0033 0.0016 'International Tables Vol C Tables 4.2.6.8 and 6.1.1.4'
H H 0.0000 0.0000 'International Tables Vol C Tables 4.2.6.8 and 6.1.1.4'
F F 0.0171 0.0103 'International Tables Vol C Tables 4.2.6.8 and 6.1.1.4'
Ge Ge 0.1547 1.8001 'International Tables Vol C Tables 4.2.6.8 and 6.1.1.4'
I I -0.4742 1.8119 'International Tables Vol C Tables 4.2.6.8 and 6.1.1.4'
U U -9.6767 9.6646 'International Tables Vol C Tables 4.2.6.8 and 6.1.1.4'

loop_
_geom_angle_atom_site_label_1
_geom_angle_atom_site_label_2
_geom_angle_atom_site_label_3
_geom_angle_site_symmetry_1
_geom_angle_site_symmetry_3
_geom_angle
_geom_angle_publ_flag
I1 U1 Ge1 . . 88.063(19) ?
C1 U1 I1 . . 104.96(15) ?
C1 U1 Ge1 . . 132.39(14) ?
C1 U1 C2 . . 30.28(19) ?
C1 U1 C3 . . 49.91(18) ?
C1 U1 C4 . . 49.9(2) ?
C1 U1 C13 . . 137.69(19) ?
C1 U1 C14 . . 133.0(2) ?
C2 U1 I1 . . 81.46(14) ?
C2 U1 Ge1 . . 113.68(14) ?
C2 U1 C3 . . 30.23(19) ?
C2 U1 C13 . . 167.88(19) ?
C2 U1 C14 . . 148.2(2) ?
C3 U1 I1 . . 90.27(14) ?
C3 U1 Ge1 . . 85.29(13) ?
C3 U1 C13 . . 154.3(2) ?
C4 U1 I1 . . 120.04(14) ?
C4 U1 Ge1 . . 83.71(14) ?
C4 U1 C2 . . 49.8(2) ?
C4 U1 C3 . . 29.97(19) ?
C4 U1 C13 . . 128.2(2) ?
C4 U1 C14 . . 156.4(2) ?
C5 U1 I1 . . 131.23(14) ?
C5 U1 Ge1 . . 111.14(15) ?
C5 U1 C1 . . 30.0(2) ?
C5 U1 C2 . . 49.8(2) ?
C5 U1 C3 . . 49.87(19) ?
C5 U1 C4 . . 30.4(2) ?
C5 U1 C13 . . 121.2(2) ?
C5 U1 C14 . . 136.3(2) ?
C11 U1 I1 . . 120.78(18) ?
C11 U1 Ge1 . . 123.07(16) ?
C11 U1 C1 . . 89.4(2) ?
C11 U1 C2 . . 118.1(2) ?
C11 U1 C3 . . 135.7(2) ?
C11 U1 C4 . . 113.0(2) ?
C11 U1 C5 . . 86.5(2) ?
C11 U1 C12 . . 30.8(2) ?
C11 U1 C13 . . 50.1(2) ?
C11 U1 C14 . . 50.0(2) ?
C12 U1 I1 . . 132.74(16) ?
C12 U1 Ge1 . . 92.87(16) ?
C12 U1 C1 . . 108.7(2) ?
C12 U1 C2 . . 138.7(2) ?
C12 U1 C3 . . 136.9(2) ?
C12 U1 C4 . . 107.0(2) ?
C12 U1 C5 . . 92.1(2) ?
C12 U1 C13 . . 30.0(2) ?
C12 U1 C14 . . 49.6(2) ?
C13 U1 I1 . . 106.56(15) ?
C13 U1 Ge1 . . 76.24(14) ?
C14 U1 I1 . . 83.15(17) ?
C14 U1 Ge1 . . 93.36(17) ?
C14 U1 C3 . . 173.3(2) ?
C14 U1 C13 . . 29.8(2) ?
C15 U1 I1 . . 90.39(18) ?
C15 U1 Ge1 . . 123.18(17) ?
C15 U1 C1 . . 102.7(2) ?
C15 U1 C2 . . 122.2(2) ?
C15 U1 C3 . . 151.5(2) ?
C15 U1 C4 . . 141.5(2) ?
C15 U1 C5 . . 111.9(2) ?
C15 U1 C11 . . 30.7(3) ?
C15 U1 C12 . . 50.7(2) ?
C15 U1 C13 . . 50.1(2) ?
C15 U1 C14 . . 30.4(2) ?
U1 Ge1 H1 . . 117(3) ?
C21 Ge1 U1 . . 118.5(2) ?
C21 Ge1 H1 . . 97(3) ?
C29 Ge1 U1 . . 116.73(18) ?
C29 Ge1 H1 . . 105(3) ?
C29 Ge1 C21 . . 99.2(2) ?
C2 C1 U1 . . 75.5(3) ?
C2 C1 C6 . . 123.0(6) ?
C5 C1 U1 . . 74.9(3) ?
C5 C1 C2 . . 108.3(6) ?
C5 C1 C6 . . 128.4(6) ?
C6 C1 U1 . . 120.8(4) ?
C1 C2 U1 . . 74.2(3) ?
C1 C2 C3 . . 107.7(6) ?
C1 C2 C7 . . 126.4(6) ?
C3 C2 U1 . . 75.1(3) ?
C3 C2 C7 . . 125.2(6) ?
C7 C2 U1 . . 123.9(4) ?
C2 C3 U1 . . 74.6(3) ?
C2 C3 C8 . . 123.6(6) ?
C4 C3 U1 . . 74.2(3) ?
C4 C3 C2 . . 107.8(6) ?
C4 C3 C8 . . 127.9(6) ?
C8 C3 U1 . . 124.4(4) ?
C3 C4 U1 . . 75.8(3) ?
C3 C4 C5 . . 108.2(6) ?
C3 C4 C9 . . 127.7(6) ?
C5 C4 U1 . . 74.6(3) ?
C5 C4 C9 . . 124.0(6) ?
C9 C4 U1 . . 119.6(4) ?
C1 C5 U1 . . 75.1(3) ?
C1 C5 C4 . . 108.0(6) ?
C1 C5 C10 . . 127.5(6) ?
C4 C5 U1 . . 75.0(3) ?
C4 C5 C10 . . 123.3(6) ?
C10 C5 U1 . . 126.0(4) ?
C1 C6 H6A . . 109.5 ?
C1 C6 H6B . . 109.5 ?
C1 C6 H6C . . 109.5 ?
H6A C6 H6B . . 109.5 ?
H6A C6 H6C . . 109.5 ?
H6B C6 H6C . . 109.5 ?
C2 C7 H7A . . 109.5 ?
C2 C7 H7B . . 109.5 ?
C2 C7 H7C . . 109.5 ?
H7A C7 H7B . . 109.5 ?
H7A C7 H7C . . 109.5 ?
H7B C7 H7C . . 109.5 ?
C3 C8 H8A . . 109.5 ?
C3 C8 H8B . . 109.5 ?
C3 C8 H8C . . 109.5 ?
H8A C8 H8B . . 109.5 ?
H8A C8 H8C . . 109.5 ?
H8B C8 H8C . . 109.5 ?
C4 C9 H9A . . 109.5 ?
C4 C9 H9B . . 109.5 ?
C4 C9 H9C . . 109.5 ?
H9A C9 H9B . . 109.5 ?
H9A C9 H9C . . 109.5 ?
H9B C9 H9C . . 109.5 ?
C5 C10 H10A . . 109.5 ?
C5 C10 H10B . . 109.5 ?
C5 C10 H10C . . 109.5 ?
H10A C10 H10B . . 109.5 ?
H10A C10 H10C . . 109.5 ?
H10B C10 H10C . . 109.5 ?
C12 C11 U1 . . 75.4(4) ?
C12 C11 C16 . . 125.8(8) ?
C15 C11 U1 . . 74.2(4) ?
C15 C11 C12 . . 107.6(6) ?
C15 C11 C16 . . 125.9(8) ?
C16 C11 U1 . . 123.9(5) ?
C11 C12 U1 . . 73.8(4) ?
C11 C12 C17 . . 127.4(7) ?
C13 C12 U1 . . 76.9(4) ?
C13 C12 C11 . . 108.0(7) ?
C13 C12 C17 . . 124.5(7) ?
C17 C12 U1 . . 118.5(5) ?
C12 C13 U1 . . 73.1(4) ?
C12 C13 C18 . . 123.2(7) ?
C14 C13 U1 . . 74.3(4) ?
C14 C13 C12 . . 107.9(6) ?
C14 C13 C18 . . 127.6(7) ?
C18 C13 U1 . . 128.7(4) ?
C13 C14 U1 . . 76.0(4) ?
C13 C14 C15 . . 108.9(7) ?
C13 C14 C19 . . 124.9(8) ?
C15 C14 U1 . . 72.5(4) ?
C15 C14 C19 . . 125.7(8) ?
C19 C14 U1 . . 124.3(5) ?
C11 C15 U1 . . 75.1(4) ?
C11 C15 C20 . . 125.2(8) ?
C14 C15 U1 . . 77.2(4) ?
C14 C15 C11 . . 107.6(7) ?
C14 C15 C20 . . 127.0(8) ?
C20 C15 U1 . . 118.2(5) ?
C11 C16 H16A . . 109.5 ?
C11 C16 H16B . . 109.5 ?
C11 C16 H16C . . 109.5 ?
H16A C16 H16B . . 109.5 ?
H16A C16 H16C . . 109.5 ?
H16B C16 H16C . . 109.5 ?
C12 C17 H17A . . 109.5 ?
C12 C17 H17B . . 109.5 ?
C12 C17 H17C . . 109.5 ?
H17A C17 H17B . . 109.5 ?
H17A C17 H17C . . 109.5 ?
H17B C17 H17C . . 109.5 ?
C13 C18 H18A . . 109.5 ?
C13 C18 H18B . . 109.5 ?
C13 C18 H18C . . 109.5 ?
H18A C18 H18B . . 109.5 ?
H18A C18 H18C . . 109.5 ?
H18B C18 H18C . . 109.5 ?
C14 C19 H19A . . 109.5 ?
C14 C19 H19B . . 109.5 ?
C14 C19 H19C . . 109.5 ?
H19A C19 H19B . . 109.5 ?
H19A C19 H19C . . 109.5 ?
H19B C19 H19C . . 109.5 ?
C15 C20 H20A . . 109.5 ?
C15 C20 H20B . . 109.5 ?
C15 C20 H20C . . 109.5 ?
H20A C20 H20B . . 109.5 ?
H20A C20 H20C . . 109.5 ?
H20B C20 H20C . . 109.5 ?
C22 C21 Ge1 . . 120.2(6) ?
C26 C21 Ge1 . . 121.3(5) ?
C26 C21 C22 . . 118.5(7) ?
C21 C22 H22 . . 119.8 ?
C21 C22 C23 . . 120.4(8) ?
C23 C22 H22 . . 119.8 ?
C22 C23 C27 . . 119.4(9) ?
C24 C23 C22 . . 120.6(8) ?
C24 C23 C27 . . 120.0(8) ?
C23 C24 H24 . . 120.2 ?
C23 C24 C25 . . 119.5(7) ?
C25 C24 H24 . . 120.2 ?
C24 C25 C26 . . 119.7(9) ?
C24 C25 C28 . . 119.7(8) ?
C26 C25 C28 . . 120.5(9) ?
C21 C26 C25 . . 121.2(8) ?
C21 C26 H26 . . 119.4 ?
C25 C26 H26 . . 119.4 ?
F1A C27 C23 . . 114.3(9) ?
F1 C27 F2 . . 115.5(13) ?
F1 C27 F3 . . 106.4(11) ?
F1 C27 C23 . . 114.5(12) ?
F2A C27 F1A . . 99.3(12) ?
F2A C27 C23 . . 114.3(14) ?
F2 C27 F3 . . 102.2(10) ?
F2 C27 C23 . . 109.0(10) ?
F3A C27 F1A . . 98.6(11) ?
F3A C27 F2A . . 109.2(12) ?
F3A C27 C23 . . 118.4(12) ?
F3 C27 C23 . . 108.1(10) ?
F4 C28 C25 . . 113.0(10) ?
F5 C28 F4 . . 104.1(11) ?
F5 C28 C25 . . 113.8(7) ?
F6 C28 F4 . . 102.3(8) ?
F6 C28 F5 . . 109.8(12) ?
F6 C28 C25 . . 112.9(9) ?
C30 C29 Ge1 . . 120.3(5) ?
C30 C29 C34 . . 117.1(6) ?
C34 C29 Ge1 . . 122.5(5) ?
C29 C30 H30 . . 118.9 ?
C31 C30 C29 . . 122.2(6) ?
C31 C30 H30 . . 118.9 ?
C30 C31 C32 . . 120.4(6) ?
C30 C31 C35 . . 119.9(6) ?
C32 C31 C35 . . 119.6(6) ?
C31 C32 H32 . . 120.8 ?
C31 C32 C33 . . 118.5(6) ?
C33 C32 H32 . . 120.8 ?
C32 C33 C34 . . 121.0(6) ?
C32 C33 C36 . . 120.0(7) ?
C34 C33 C36 . . 119.0(7) ?
C29 C34 H34 . . 119.6 ?
C33 C34 C29 . . 120.8(6) ?
C33 C34 H34 . . 119.6 ?
F10 C35 C31 . . 112.4(6) ?
F11 C35 F10 . . 106.2(6) ?
F11 C35 F12 . . 107.1(6) ?
F11 C35 C31 . . 114.3(7) ?
F12 C35 F10 . . 104.7(6) ?
F12 C35 C31 . . 111.5(5) ?
F7 C36 F8 . . 105.1(8) ?
F7 C36 F9 . . 109.7(8) ?
F7 C36 C33 . . 113.6(7) ?
F8 C36 C33 . . 110.8(7) ?
F9 C36 F8 . . 102.8(7) ?
F9 C36 C33 . . 114.0(7) ?

loop_
_geom_bond_atom_site_label_1
_geom_bond_atom_site_label_2
_geom_bond_site_symmetry_2
_geom_bond_distance
_geom_bond_publ_flag
U1 I1 . 2.9511(6) ?
U1 Ge1 . 3.0428(7) ?
U1 C1 . 2.714(6) ?
U1 C2 . 2.731(6) ?
U1 C3 . 2.738(6) ?
U1 C4 . 2.718(6) ?
U1 C5 . 2.712(6) ?
U1 C11 . 2.686(7) ?
U1 C12 . 2.707(7) ?
U1 C13 . 2.756(6) ?
U1 C14 . 2.735(6) ?
U1 C15 . 2.674(7) ?
Ge1 H1 . 1.61(8) ?
Ge1 C21 . 1.990(6) ?
Ge1 C29 . 1.988(6) ?
F1A C27 . 1.440(14) ?
F1 C27 . 1.252(14) ?
F2A C27 . 1.307(15) ?
F2 C27 . 1.285(13) ?
F3A C27 . 1.298(13) ?
F3 C27 . 1.379(12) ?
F4 C28 . 1.318(10) ?
F5 C28 . 1.287(12) ?
F6 C28 . 1.287(10) ?
F7 C36 . 1.285(10) ?
F8 C36 . 1.348(11) ?
F9 C36 . 1.321(10) ?
F10 C35 . 1.341(9) ?
F11 C35 . 1.315(9) ?
F12 C35 . 1.336(8) ?
C1 C2 . 1.422(9) ?
C1 C5 . 1.406(10) ?
C1 C6 . 1.511(9) ?
C2 C3 . 1.426(9) ?
C2 C7 . 1.494(10) ?
C3 C4 . 1.411(9) ?
C3 C8 . 1.497(9) ?
C4 C5 . 1.425(10) ?
C4 C9 . 1.494(10) ?
C5 C10 . 1.502(9) ?
C6 H6A . 0.9800 ?
C6 H6B . 0.9800 ?
C6 H6C . 0.9800 ?
C7 H7A . 0.9800 ?
C7 H7B . 0.9800 ?
C7 H7C . 0.9800 ?
C8 H8A . 0.9800 ?
C8 H8B . 0.9800 ?
C8 H8C . 0.9800 ?
C9 H9A . 0.9800 ?
C9 H9B . 0.9800 ?
C9 H9C . 0.9800 ?
C10 H10A . 0.9800 ?
C10 H10B . 0.9800 ?
C10 H10C . 0.9800 ?
C11 C12 . 1.434(11) ?
C11 C15 . 1.420(12) ?
C11 C16 . 1.502(10) ?
C12 C13 . 1.413(10) ?
C12 C17 . 1.494(11) ?
C13 C14 . 1.411(11) ?
C13 C18 . 1.492(10) ?
C14 C15 . 1.418(11) ?
C14 C19 . 1.501(11) ?
C15 C20 . 1.505(12) ?
C16 H16A . 0.9800 ?
C16 H16B . 0.9800 ?
C16 H16C . 0.9800 ?
C17 H17A . 0.9800 ?
C17 H17B . 0.9800 ?
C17 H17C . 0.9800 ?
C18 H18A . 0.9800 ?
C18 H18B . 0.9800 ?
C18 H18C . 0.9800 ?
C19 H19A . 0.9800 ?
C19 H19B . 0.9800 ?
C19 H19C . 0.9800 ?
C20 H20A . 0.9800 ?
C20 H20B . 0.9800 ?
C20 H20C . 0.9800 ?
C21 C22 . 1.396(10) ?
C21 C26 . 1.382(11) ?
C22 H22 . 0.9500 ?
C22 C23 . 1.397(11) ?
C23 C24 . 1.382(15) ?
C23 C27 . 1.484(13) ?
C24 H24 . 0.9500 ?
C24 C25 . 1.386(14) ?
C25 C26 . 1.404(10) ?
C25 C28 . 1.477(14) ?
C26 H26 . 0.9500 ?
C29 C30 . 1.389(9) ?
C29 C34 . 1.397(9) ?
C30 H30 . 0.9500 ?
C30 C31 . 1.382(9) ?
C31 C32 . 1.383(9) ?
C31 C35 . 1.493(9) ?
C32 H32 . 0.9500 ?
C32 C33 . 1.388(10) ?
C33 C34 . 1.391(9) ?
C33 C36 . 1.492(10) ?
C34 H34 . 0.9500 ?

_cod_database_fobs_code 2243976
